data_4510226
loop_
_publ_author_name
'Zhang, Jian'
'Zheng, Bing'
'Zhao, Tingting'
'Li, Guanghua'
'Huo, Qisheng'
'Liu, Yunling'

_publ_section_title
;
 Topological Diversities and Luminescent Properties of Lanthanide
 Metal--Organic Frameworks Based on a Tetracarboxylate Ligand
;
_journal_issue 5
_journal_name_full 'Crystal Growth &amp; Design'
_journal_page_first 2394
_journal_paper_doi 10.1021/cg500114k
_journal_volume 14
_journal_year 2014
_chemical_formula_moiety 'C30 H35.50 N6.50 O20 Yb2'
_chemical_formula_sum 'C30 H35.5 N6.5 O20 Yb2'
_chemical_formula_weight 1153.23
_chemical_melting_point ?
_chemical_name_systematic
; 
 ? 
;
_space_group_IT_number 15
_symmetry_cell_setting monoclinic
_symmetry_space_group_name_Hall '-C 2yc'
_symmetry_space_group_name_H-M 'C 1 2/c 1'
_atom_sites_solution_hydrogens geom
_atom_sites_solution_primary direct
_atom_sites_solution_secondary difmap
_audit_creation_method SHELXL-97
_cell_angle_alpha 90.00
_cell_angle_beta 118.07(3)
_cell_angle_gamma 90.00
_cell_formula_units_Z 4
_cell_length_a 27.918(6)
_cell_length_b 9.2881(19)
_cell_length_c 21.422(4)
_cell_measurement_reflns_used 4303
_cell_measurement_temperature 298(2)
_cell_measurement_theta_max 25.00
_cell_measurement_theta_min 3.10
_cell_volume 4901(2)
_computing_cell_refinement Process-auto
_computing_data_collection Process-auto
_computing_data_reduction Process-auto
_computing_structure_refinement 'SHELXL-97 (Sheldrick, 1997)'
_computing_structure_solution 'SHELXS-97 (Sheldrick, 1990)'
_diffrn_ambient_temperature 298(2)
_diffrn_detector_area_resol_mean 10.0
_diffrn_measured_fraction_theta_full 0.998
_diffrn_measured_fraction_theta_max 0.998
_diffrn_measurement_device_type 'Rigaku RAXIS-RAPID'
_diffrn_measurement_method omega-scan
_diffrn_radiation_monochromator graphite
_diffrn_radiation_source 'fine-focus sealed tube'
_diffrn_radiation_type MoK\a
_diffrn_radiation_wavelength 0.71073
_diffrn_reflns_av_R_equivalents 0.0480
_diffrn_reflns_av_sigmaI/netI 0.0380
_diffrn_reflns_limit_h_max 30
_diffrn_reflns_limit_h_min -33
_diffrn_reflns_limit_k_max 11
_diffrn_reflns_limit_k_min -11
_diffrn_reflns_limit_l_max 25
_diffrn_reflns_limit_l_min -25
_diffrn_reflns_number 18449
_diffrn_reflns_theta_full 25.00
_diffrn_reflns_theta_max 25.00
_diffrn_reflns_theta_min 3.10
_diffrn_standards_decay_% 0
_diffrn_standards_interval_count 0
_diffrn_standards_interval_time 0
_diffrn_standards_number 0
_exptl_absorpt_coefficient_mu 3.864
_exptl_absorpt_correction_T_max 0.4216
_exptl_absorpt_correction_T_min 0.3941
_exptl_absorpt_correction_type empirical
_exptl_absorpt_process_details Process-auto
_exptl_crystal_colour colourless
_exptl_crystal_density_diffrn 1.563
_exptl_crystal_density_meas ?
_exptl_crystal_density_method 'not measured'
_exptl_crystal_description block
_exptl_crystal_F_000 2244
_exptl_crystal_size_max 0.25
_exptl_crystal_size_mid 0.23
_exptl_crystal_size_min 0.21
_refine_diff_density_max 1.541
_refine_diff_density_min -0.998
_refine_diff_density_rms 0.156
_refine_ls_extinction_method none
_refine_ls_goodness_of_fit_ref 1.098
_refine_ls_hydrogen_treatment constr
_refine_ls_matrix_type full
_refine_ls_number_parameters 262
_refine_ls_number_reflns 4303
_refine_ls_number_restraints 54
_refine_ls_restrained_S_all 1.092
_refine_ls_R_factor_all 0.0497
_refine_ls_R_factor_gt 0.0404
_refine_ls_shift/su_max 0.001
_refine_ls_shift/su_mean 0.000
_refine_ls_structure_factor_coef Fsqd
_refine_ls_weighting_details 'calc w=1/[\s^2^(Fo^2^)+(0.0528P)^2^+47.5707P] where P=(Fo^2^+2Fc^2^)/3'
_refine_ls_weighting_scheme calc
_refine_ls_wR_factor_gt 0.1085
_refine_ls_wR_factor_ref 0.1116
_reflns_number_gt 3686
_reflns_number_total 4303
_reflns_threshold_expression >2sigma(I)
_cod_data_source_file cg500114k_si_002.cif
_cod_data_source_block 4
_cod_depositor_comments
;
The following automatic conversions were performed:

'_chemical_melting_point' value 'not measured' was changed to '?' -
the value is undefined or not given.

Automatic conversion script
Id: cif_fix_values 2281 2013-09-26 08:29:07Z andrius 

 Adding full bibliography for 4510223--4510227.cif.

The following automatic conversions were performed:

'_exptl_crystal_density_meas' value 'none' was changed to '?' - the
value is perceived as not measured.

Automatic conversion script
Id: cif_fix_values 3008 2015-01-20 13:52:24Z robertas 
;
_cod_original_cell_volume 4901.4(21)
_cod_original_sg_symbol_H-M C2/c
_cod_original_formula_sum 'C30 H35.50 N6.50 O20 Yb2'
_cod_database_code 4510226

loop_
_symmetry_equiv_pos_as_xyz
'x, y, z'
'-x, y, -z+1/2'
'x+1/2, y+1/2, z'
'-x+1/2, y+1/2, -z+1/2'
'-x, -y, -z'
'x, -y, z-1/2'
'-x+1/2, -y+1/2, -z'
'x+1/2, -y+1/2, z-1/2'

loop_
_atom_site_label
_atom_site_type_symbol
_atom_site_fract_x
_atom_site_fract_y
_atom_site_fract_z
_atom_site_U_iso_or_equiv
_atom_site_adp_type
_atom_site_occupancy
_atom_site_symmetry_multiplicity
_atom_site_calc_flag
_atom_site_refinement_flags
Yb1 Yb 0.421626(11) 0.07453(3) 0.375130(14) 0.02768(13) Uani 1 1 d .
O1 O 0.4369(2) 0.1204(6) 0.4854(2) 0.0364(12) Uani 1 1 d .
O2 O 0.4953(2) 0.0107(7) 0.5841(3) 0.0464(14) Uani 1 1 d .
O3 O 0.3776(3) 0.0609(8) 0.7723(3) 0.081(3) Uani 1 1 d .
O4 O 0.4352(2) -0.0953(6) 0.7726(3) 0.0441(14) Uani 1 1 d .
O5 O 0.3540(2) 0.2385(8) 0.3254(4) 0.0684(19) Uani 1 1 d .
O6 O 0.4663(2) 0.2891(6) 0.3943(3) 0.0505(14) Uani 1 1 d .
O7 O 0.4123(3) -0.1623(7) 0.4146(4) 0.076(2) Uani 1 1 d .
O8 O 0.3413(3) -0.0267(9) 0.3751(4) 0.0647(18) Uani 1 1 d .
O9 O 0.3367(6) -0.2520(15) 0.3983(7) 0.163(5) Uani 1 1 d U
N1 N 0.3098(4) 0.4390(9) 0.2720(6) 0.083(3) Uani 1 1 d .
N2 N 0.5287(4) 0.4628(9) 0.4377(6) 0.087(3) Uani 1 1 d .
N3 N 0.3616(5) -0.1435(14) 0.3949(6) 0.092(4) Uani 1 1 d .
C1 C 0.3245(3) 0.1634(12) 0.5598(4) 0.058(3) Uani 1 1 d .
C2 C 0.3607(3) 0.1428(10) 0.5331(4) 0.0426(19) Uani 1 1 d .
H2 H 0.3510 0.1715 0.4871 0.100 Uiso 1 1 calc .
C3 C 0.4108(3) 0.0803(8) 0.5740(3) 0.0304(15) Uani 1 1 d .
C4 C 0.4245(3) 0.0308(8) 0.6425(3) 0.0314(16) Uani 1 1 d .
H4 H 0.4576 -0.0147 0.6697 0.100 Uiso 1 1 calc .
C5 C 0.3885(3) 0.0502(9) 0.6688(4) 0.0385(18) Uani 1 1 d .
C6 C 0.3392(3) 0.1161(12) 0.6290(4) 0.061(3) Uani 1 1 d .
H6 H 0.3155 0.1296 0.6479 0.100 Uiso 1 1 calc .
C7 C 0.2722(4) 0.2260(13) 0.5173(4) 0.068(3) Uani 1 1 d .
C8 C 0.4508(3) 0.0688(7) 0.5457(3) 0.0289(15) Uani 1 1 d .
C9 C 0.4014(3) 0.0016(10) 0.7422(4) 0.0419(19) Uani 1 1 d .
C10 C 0.3464(4) 0.3397(13) 0.2865(6) 0.078(3) Uani 1 1 d .
H10 H 0.3686 0.3474 0.2652 0.100 Uiso 1 1 calc .
C11 C 0.3039(8) 0.5567(19) 0.2241(10) 0.135(6) Uani 1 1 d U
H11A H 0.2743 0.6175 0.2187 0.100 Uiso 1 1 calc .
H11B H 0.2966 0.5184 0.1788 0.100 Uiso 1 1 calc .
H11C H 0.3368 0.6119 0.2432 0.100 Uiso 1 1 calc .
C12 C 0.2747(6) 0.4385(14) 0.3029(8) 0.098(4) Uani 1 1 d U
H12A H 0.2495 0.5171 0.2842 0.100 Uiso 1 1 calc .
H12B H 0.2957 0.4488 0.3532 0.100 Uiso 1 1 calc .
H12C H 0.2551 0.3492 0.2921 0.100 Uiso 1 1 calc .
C13 C 0.5124(5) 0.3299(11) 0.4279(6) 0.071(3) Uani 1 1 d .
H13 H 0.5389 0.2595 0.4490 0.100 Uiso 1 1 calc .
C14 C 0.5843(8) 0.512(2) 0.4826(10) 0.143(6) Uani 1 1 d U
H14A H 0.5853 0.6151 0.4828 0.100 Uiso 1 1 calc .
H14B H 0.6075 0.4751 0.4645 0.100 Uiso 1 1 calc .
H14C H 0.5966 0.4773 0.5299 0.100 Uiso 1 1 calc .
C15 C 0.4904(7) 0.5799(18) 0.4105(10) 0.125(6) Uani 1 1 d U
H15A H 0.5096 0.6698 0.4233 0.100 Uiso 1 1 calc .
H15B H 0.4659 0.5750 0.4301 0.100 Uiso 1 1 calc .
H15C H 0.4703 0.5729 0.3599 0.100 Uiso 1 1 calc .
N4 N 0.0000 -0.001(6) 0.2500 0.171(6) Uani 0.50 2 d SPU
O10 O 0.0000 0.164(5) 0.2500 0.171(6) Uani 0.50 2 d SPU
O11 O 0.0568(13) -0.076(3) 0.2873(16) 0.171(6) Uani 0.50 1 d PU
O1W O 0.2500 0.7500 0.5000 0.171(6) Uani 0.50 2 d SPU

loop_
_atom_site_aniso_label
_atom_site_aniso_U_11
_atom_site_aniso_U_22
_atom_site_aniso_U_33
_atom_site_aniso_U_23
_atom_site_aniso_U_13
_atom_site_aniso_U_12
Yb1 0.02383(18) 0.0403(2) 0.01973(17) -0.00017(13) 0.01092(13) 0.00481(13)
O1 0.040(3) 0.052(3) 0.026(2) 0.004(2) 0.022(2) 0.009(2)
O2 0.028(3) 0.075(4) 0.040(3) 0.011(3) 0.018(2) 0.022(3)
O3 0.091(5) 0.130(7) 0.047(4) 0.038(4) 0.052(4) 0.065(5)
O4 0.043(3) 0.062(4) 0.028(3) 0.012(3) 0.018(2) 0.017(3)
O5 0.049(4) 0.076(5) 0.078(4) 0.034(4) 0.028(3) 0.030(3)
O6 0.061(4) 0.049(3) 0.042(3) -0.004(3) 0.024(3) -0.008(3)
O7 0.085(5) 0.049(4) 0.088(5) 0.007(4) 0.034(4) 0.000(4)
O8 0.056(4) 0.086(5) 0.062(4) 0.000(4) 0.035(3) -0.013(4)
O9 0.163(5) 0.163(5) 0.164(5) 0.0008(10) 0.077(2) -0.0014(10)
N1 0.060(6) 0.061(6) 0.106(8) 0.034(5) 0.020(5) 0.015(4)
N2 0.079(7) 0.045(5) 0.112(8) -0.005(5) 0.026(6) -0.016(5)
N3 0.097(9) 0.101(8) 0.083(7) -0.015(7) 0.046(7) -0.071(8)
C1 0.035(4) 0.106(8) 0.035(4) 0.030(5) 0.018(4) 0.035(5)
C2 0.031(4) 0.075(6) 0.024(3) 0.020(4) 0.014(3) 0.019(4)
C3 0.025(3) 0.045(4) 0.022(3) 0.005(3) 0.012(3) 0.007(3)
C4 0.024(3) 0.045(4) 0.022(3) 0.006(3) 0.008(3) 0.008(3)
C5 0.032(4) 0.062(5) 0.025(4) 0.013(3) 0.016(3) 0.015(4)
C6 0.042(5) 0.114(8) 0.040(4) 0.029(5) 0.029(4) 0.036(5)
C7 0.048(5) 0.122(9) 0.048(5) 0.042(6) 0.034(4) 0.050(5)
C8 0.029(4) 0.036(4) 0.021(3) -0.004(3) 0.011(3) 0.002(3)
C9 0.029(4) 0.075(6) 0.022(3) 0.014(4) 0.013(3) 0.009(4)
C10 0.055(6) 0.083(8) 0.089(8) 0.034(7) 0.028(6) 0.029(6)
C11 0.135(6) 0.135(6) 0.135(6) 0.0003(10) 0.063(3) 0.0002(10)
C12 0.098(4) 0.098(4) 0.099(4) -0.0002(10) 0.046(2) 0.0004(10)
C13 0.076(7) 0.045(6) 0.082(7) -0.005(5) 0.028(6) -0.004(5)
C14 0.143(6) 0.143(6) 0.143(6) 0.0001(10) 0.067(3) -0.0001(10)
C15 0.125(6) 0.125(6) 0.125(6) 0.0000(10) 0.059(3) 0.0000(10)
N4 0.171(6) 0.171(6) 0.171(6) 0.000 0.081(3) 0.000
O10 0.171(6) 0.171(6) 0.171(6) 0.000 0.081(3) 0.000
O11 0.171(6) 0.171(6) 0.171(6) 0.000 0.081(3) 0.000
O1W 0.171(6) 0.171(6) 0.171(6) 0.000 0.081(3) 0.000

loop_
_atom_type_symbol
_atom_type_description
_atom_type_scat_dispersion_real
_atom_type_scat_dispersion_imag
_atom_type_scat_source
C C 0.0033 0.0016 'International Tables Vol C Tables 4.2.6.8 and 6.1.1.4'
H H 0.0000 0.0000 'International Tables Vol C Tables 4.2.6.8 and 6.1.1.4'
N N 0.0061 0.0033 'International Tables Vol C Tables 4.2.6.8 and 6.1.1.4'
O O 0.0106 0.0060 'International Tables Vol C Tables 4.2.6.8 and 6.1.1.4'
Yb Yb -0.3850 5.5486 'International Tables Vol C Tables 4.2.6.8 and 6.1.1.4'

loop_
_geom_angle_atom_site_label_1
_geom_angle_atom_site_label_2
_geom_angle_atom_site_label_3
_geom_angle
_geom_angle_site_symmetry_1
_geom_angle_site_symmetry_3
O2 Yb1 O1 90.45(19) 5_656 .
O2 Yb1 O5 156.4(2) 5_656 .
O1 Yb1 O5 94.1(2) . .
O2 Yb1 O6 81.9(2) 5_656 .
O1 Yb1 O6 80.04(19) . .
O5 Yb1 O6 76.2(2) . .
O2 Yb1 O3 99.8(3) 5_656 6
O1 Yb1 O3 149.1(2) . 6
O5 Yb1 O3 88.0(3) . 6
O6 Yb1 O3 130.1(2) . 6
O2 Yb1 O4 78.58(19) 5_656 6
O1 Yb1 O4 156.33(19) . 6
O5 Yb1 O4 88.3(2) . 6
O6 Yb1 O4 77.70(18) . 6
O3 Yb1 O4 54.44(19) 6 6
O2 Yb1 O7 78.5(3) 5_656 .
O1 Yb1 O7 78.6(2) . .
O5 Yb1 O7 125.0(3) . .
O6 Yb1 O7 150.7(2) . .
O3 Yb1 O7 75.1(3) 6 .
O4 Yb1 O7 118.8(2) 6 .
O2 Yb1 O8 131.3(3) 5_656 .
O1 Yb1 O8 78.0(2) . .
O5 Yb1 O8 72.2(3) . .
O6 Yb1 O8 139.7(2) . .
O3 Yb1 O8 73.4(2) 6 .
O4 Yb1 O8 124.9(2) 6 .
O7 Yb1 O8 52.9(3) . .
O2 Yb1 C9 89.0(2) 5_656 6
O1 Yb1 C9 175.8(2) . 6
O5 Yb1 C9 88.0(3) . 6
O6 Yb1 C9 104.0(2) . 6
O3 Yb1 C9 27.3(2) 6 6
O4 Yb1 C9 27.2(2) 6 6
O7 Yb1 C9 97.2(3) . 6
O8 Yb1 C9 99.3(2) . 6
O2 Yb1 N3 106.0(4) 5_656 .
O1 Yb1 N3 78.9(3) . .
O5 Yb1 N3 97.6(4) . .
O6 Yb1 N3 157.5(3) . .
O3 Yb1 N3 70.3(3) 6 .
O4 Yb1 N3 124.2(2) 6 .
O7 Yb1 N3 27.4(3) . .
O8 Yb1 N3 25.6(3) . .
C9 Yb1 N3 97.3(3) 6 .
C8 O1 Yb1 145.9(5) . .
C8 O2 Yb1 162.5(5) . 5_656
C9 O3 Yb1 94.4(5) . 6_556
C9 O4 Yb1 90.7(4) . 6_556
C10 O5 Yb1 133.2(7) . .
C13 O6 Yb1 136.3(6) . .
N3 O7 Yb1 92.6(6) . .
N3 O8 Yb1 93.8(6) . .
C10 N1 C12 121.6(11) . .
C10 N1 C11 121.1(13) . .
C12 N1 C11 117.3(12) . .
C13 N2 C15 121.0(12) . .
C13 N2 C14 125.8(13) . .
C15 N2 C14 112.8(12) . .
O8 N3 O9 124.4(13) . .
O8 N3 O7 120.1(8) . .
O9 N3 O7 115.5(14) . .
O8 N3 Yb1 60.6(5) . .
O9 N3 Yb1 171.7(11) . .
O7 N3 Yb1 60.0(5) . .
C2 C1 C6 118.9(7) . .
C2 C1 C7 121.1(7) . .
C6 C1 C7 120.0(7) . .
C3 C2 C1 120.8(6) . .
C3 C2 H2 119.6 . .
C1 C2 H2 119.6 . .
C2 C3 C4 119.8(6) . .
C2 C3 C8 119.7(6) . .
C4 C3 C8 120.5(6) . .
C5 C4 C3 119.4(6) . .
C5 C4 H4 120.3 . .
C3 C4 H4 120.3 . .
C6 C5 C4 121.1(6) . .
C6 C5 C9 117.1(7) . .
C4 C5 C9 121.8(6) . .
C5 C6 C1 120.1(7) . .
C5 C6 H6 120.0 . .
C1 C6 H6 120.0 . .
C7 C7 C1 177.6(16) 7_556 .
O2 C8 O1 125.1(6) . .
O2 C8 C3 117.6(6) . .
O1 C8 C3 117.4(6) . .
O4 C9 O3 120.4(7) . .
O4 C9 C5 120.8(7) . .
O3 C9 C5 118.9(7) . .
O4 C9 Yb1 62.1(4) . 6_556
O3 C9 Yb1 58.3(4) . 6_556
C5 C9 Yb1 177.1(6) . 6_556
O5 C10 N1 125.4(11) . .
O5 C10 H10 117.3 . .
N1 C10 H10 117.3 . .
N1 C11 H11A 109.5 . .
N1 C11 H11B 109.5 . .
H11A C11 H11B 109.5 . .
N1 C11 H11C 109.5 . .
H11A C11 H11C 109.5 . .
H11B C11 H11C 109.5 . .
N1 C12 H12A 109.5 . .
N1 C12 H12B 109.5 . .
H12A C12 H12B 109.5 . .
N1 C12 H12C 109.5 . .
H12A C12 H12C 109.5 . .
H12B C12 H12C 109.5 . .
O6 C13 N2 126.3(10) . .
O6 C13 H13 116.9 . .
N2 C13 H13 116.9 . .
N2 C14 H14A 109.5 . .
N2 C14 H14B 109.5 . .
H14A C14 H14B 109.5 . .
N2 C14 H14C 109.5 . .
H14A C14 H14C 109.5 . .
H14B C14 H14C 109.5 . .
N2 C15 H15A 109.5 . .
N2 C15 H15B 109.5 . .
H15A C15 H15B 109.5 . .
N2 C15 H15C 109.5 . .
H15A C15 H15C 109.5 . .
H15B C15 H15C 109.5 . .
O10 N4 O11 117(2) . 2
O10 N4 O11 117(2) . .
O11 N4 O11 127(4) 2 .

loop_
_geom_bond_atom_site_label_1
_geom_bond_atom_site_label_2
_geom_bond_distance
_geom_bond_site_symmetry_2
Yb1 O2 2.206(5) 5_656
Yb1 O1 2.234(4) .
Yb1 O5 2.265(6) .
Yb1 O6 2.283(6) .
Yb1 O3 2.323(6) 6
Yb1 O4 2.406(5) 6
Yb1 O7 2.414(7) .
Yb1 O8 2.431(7) .
Yb1 C9 2.722(7) 6
Yb1 N3 2.785(9) .
O1 C8 1.256(8) .
O2 C8 1.244(8) .
O2 Yb1 2.206(5) 5_656
O3 C9 1.251(10) .
O3 Yb1 2.323(6) 6_556
O4 C9 1.243(9) .
O4 Yb1 2.406(5) 6_556
O5 C10 1.207(12) .
O6 C13 1.203(12) .
O7 N3 1.284(13) .
O8 N3 1.205(14) .
O9 N3 1.246(14) .
N1 C10 1.301(13) .
N1 C12 1.417(18) .
N1 C11 1.454(19) .
N2 C13 1.298(13) .
N2 C15 1.441(18) .
N2 C14 1.46(2) .
C1 C2 1.388(10) .
C1 C6 1.410(11) .
C1 C7 1.432(10) .
C2 C3 1.382(9) .
C2 H2 0.9300 .
C3 C4 1.407(9) .
C3 C8 1.505(9) .
C4 C5 1.376(10) .
C4 H4 0.9300 .
C5 C6 1.376(11) .
C5 C9 1.509(9) .
C6 H6 0.9300 .
C7 C7 1.191(16) 7_556
C9 Yb1 2.722(7) 6_556
C10 H10 0.9300 .
C11 H11A 0.9600 .
C11 H11B 0.9600 .
C11 H11C 0.9600 .
C12 H12A 0.9600 .
C12 H12B 0.9600 .
C12 H12C 0.9600 .
C13 H13 0.9300 .
C14 H14A 0.9600 .
C14 H14B 0.9600 .
C14 H14C 0.9600 .
C15 H15A 0.9600 .
C15 H15B 0.9600 .
C15 H15C 0.9600 .
N4 O10 1.53(6) .
N4 O11 1.57(4) 2
N4 O11 1.57(4) .
